data_2101726
loop_
_publ_author_name
'Marsh, R. E.'

_publ_section_title
;
 The perils of <i>Cc</i> revisited
;
_journal_issue 2
_journal_name_full 'Acta Crystallographica Section B'
_journal_page_first 317
_journal_page_last 322
_journal_paper_doi 10.1107/S010876819601381X
_journal_volume 53
_journal_year 1997
_chemical_formula_moiety 'C17 H18 N4 O2 P2'
_chemical_formula_sum 'C17 H18 N4 O2 P2'
_space_group_IT_number 43
_symmetry_cell_setting orthorhombic
_symmetry_space_group_name_Hall 'F 2 -2d'
_symmetry_space_group_name_H-M 'F d d 2'
_audit_creation_method CSD-QUEST3D-V5
_cell_angle_alpha 90
_cell_angle_beta 90
_cell_angle_gamma 90
_cell_formula_units_Z 8
_cell_length_a 20.950
_cell_length_b 29.162
_cell_length_c 5.603
_cell_volume 3423.119
_cod_data_source_file an0533.cif
_cod_data_source_block CSD_CIF_MIF_DELWEW01
_cod_depositor_comments
;

  Added moiety chemical formula from Marsh (1997) paper. The summary
  chemical formula is calculated from moiety formula using 'AdHocParser'
  (svn://www.crystallography.net/cod-tools/trunk/Formulae/AdHocParser.yp,
  revision 1441.)

  Removing 21 atoms which were symmetric equivalents of the atoms from
  the asymmetric unit.

  Andrius Merkys
  2013-11-06
;
_cod_database_code 2101726

loop_
_symmetry_equiv_pos_as_xyz
x,y,z
-x,-y,z
1/4-x,1/4+y,1/4+z
3/4+x,3/4-y,1/4+z
x,1/2+y,1/2+z
-x,1/2-y,1/2+z
1/4-x,3/4+y,3/4+z
3/4+x,1/4-y,3/4+z
1/2+x,y,1/2+z
1/2-x,-y,1/2+z
3/4-x,1/4+y,3/4+z
1/4+x,3/4-y,3/4+z
1/2+x,1/2+y,z
1/2-x,1/2-y,z
3/4-x,3/4+y,1/4+z
1/4+x,1/4-y,1/4+z

loop_
_atom_site_label
_atom_site_fract_x
_atom_site_fract_y
_atom_site_fract_z
_atom_site_type_symbol
P1 .3181 .2661 -.2930 P
O1 .2064 .3403 .1139 O
N1 .2832 .3034 -.0953 N
N2 .3264 .2158 -.1366 N
C1 .25 .25 -.4688 C
C2 .3300 .3328 .0314 C
C3 .2204 .3108 -.0288 C
C4 .3917 .2021 -.0909 C
C5 .4219 .1738 -.2507 C
C6 .4847 .1615 -.2148 C
C7 .5168 .1774 -.0223 C
C8 .4872 .2061 .1370 C
C9 .4240 .218 .1047 C
H1 .260 .229 -.566 H
H2 .329 .330 .230 H
H3 .322 .360 .002 H
H4 .374 .327 -.043 H
H5 .396 .162 -.380 H
H6 .504 .143 -.333 H
H7 .561 .169 -.002 H
H8 .509 .214 .267 H
H9 .402 .236 .224 H

loop_
_atom_type_symbol
C
H
N
O
P
